data_4322493
loop_
_publ_author_name
'Gui Ling Ning'
'Megumu Munakata'
'Liang Ping Wu'
'Masahiko Maekawa'
'Yusaku Suenaga'
'Takayoshi Kuroda-Sowa'
'Kunihisa Sugimoto'

_publ_section_title
;
 Mobility of Silver(I) Ions around the Propeller Ligand, Hexaphenylbenzene
 (HPB), in Silver(I) \p-Complexes
;
_journal_name_full 'Inorganic Chemistry'
_journal_page_first 5668
_journal_page_last 5673
_journal_paper_doi 10.1021/ic990143q
_journal_volume 38
_journal_year 1999
_chemical_formula_sum 'C25.5 H19 Ag F3 O3 S'
_chemical_formula_weight 570.35
_space_group_IT_number 15
_symmetry_cell_setting monoclinic
_symmetry_Int_Tables_number 15
_symmetry_space_group_name_Hall '-C 2yc'
_symmetry_space_group_name_H-M 'C 1 2/c 1'
_audit_creation_date 'Tue Feb  9 08:22:47 1999'
_audit_creation_method 'from TEXRAY.INF file'
_cell_angle_alpha 90
_cell_angle_beta 110.96(2)
_cell_angle_gamma 90
_cell_formula_units_Z 8
_cell_length_a 18.200(4)
_cell_length_b 16.831(7)
_cell_length_c 16.244(3)
_cell_measurement_reflns_used 25
_cell_measurement_temperature 296.2
_cell_measurement_theta_max 14.3
_cell_measurement_theta_min 10.7
_cell_volume 4647(2)
_computing_cell_refinement 'Rigaku/AFC Diffractometer Control'
_computing_data_collection 'Rigaku/AFC Diffractometer Control'
_computing_data_reduction teXsan
_computing_publication_material teXsan
_computing_structure_refinement teXsan
_computing_structure_solution SIR88
_diffrn_ambient_temperature 296.2
_diffrn_measurement_device_type 'Rigaku AFC7R'
_diffrn_measurement_method \w-2\q
_diffrn_orient_matrix_UB_11 0.04998
_diffrn_orient_matrix_UB_12 0.03134
_diffrn_orient_matrix_UB_13 0.02105
_diffrn_orient_matrix_UB_21 -0.03098
_diffrn_orient_matrix_UB_22 0.05045
_diffrn_orient_matrix_UB_23 -0.01492
_diffrn_orient_matrix_UB_31 -0.00209
_diffrn_orient_matrix_UB_32 0.00153
_diffrn_orient_matrix_UB_33 0.06066
_diffrn_radiation_detector 'scintillation counter'
_diffrn_radiation_monochromator graphite
_diffrn_radiation_source 'Rigaku rotating anode'
_diffrn_radiation_type 'Mo K\a'
_diffrn_radiation_wavelength 0.7107
_diffrn_reflns_av_R_equivalents 0.037
_diffrn_reflns_av_sigmaI/netI 0.086
_diffrn_reflns_limit_h_max 21
_diffrn_reflns_limit_h_min 0
_diffrn_reflns_limit_k_max 20
_diffrn_reflns_limit_k_min 0
_diffrn_reflns_limit_l_max 18
_diffrn_reflns_limit_l_min -19
_diffrn_reflns_number 4227
_diffrn_reflns_reduction_process 'Lp corrections applied'
_diffrn_reflns_theta_max 25.00
_diffrn_reflns_theta_min 2.29
_diffrn_standards_decay_% -3.82
_diffrn_standards_interval_count 150
_diffrn_standards_number 3
_exptl_absorpt_coefficient_mu 1.005
_exptl_absorpt_correction_type none
_exptl_crystal_colour colorless
_exptl_crystal_density_diffrn 1.630
_exptl_crystal_density_method 'not measured'
_exptl_crystal_description prismatic
_exptl_crystal_F_000 2288.00
_exptl_crystal_size_max 0.300
_exptl_crystal_size_mid 0.250
_exptl_crystal_size_min 0.250
_refine_diff_density_max 0.61
_refine_diff_density_min -0.49
_refine_ls_extinction_method none
_refine_ls_goodness_of_fit_ref 2.390
_refine_ls_hydrogen_treatment noref
_refine_ls_matrix_type full
_refine_ls_number_constraints 0
_refine_ls_number_parameters 304
_refine_ls_number_reflns 1987
_refine_ls_number_restraints 0
_refine_ls_R_factor_all 0.0565
_refine_ls_R_factor_gt 0.0565
_refine_ls_shift/su_max 0.0010
_refine_ls_shift/su_mean 0.0000
_refine_ls_structure_factor_coef F
_refine_ls_weighting_details 'w = 1/[\s^2^(Fo) + 0.00022|Fo|^2^]'
_refine_ls_weighting_scheme calc
_refine_ls_wR_factor_gt 0.0673
_refine_ls_wR_factor_ref 0.0673
_reflns_number_gt 1987
_reflns_number_total 4093
_reflns_threshold_expression >2.0sigma(I)
_cod_data_source_file ic990143q_2.cif
_cod_data_source_block '[Ag2(HPB)(CF3SO3)2(toluene)]'
_cod_original_cell_volume 4646(2)
_cod_original_sg_symbol_H-M 'C 2/c '
_cod_original_formula_sum 'C25.50 H19 Ag F3 O3 S '
_cod_database_code 4322493

loop_
_symmetry_equiv_pos_as_xyz
x,y,z
-x,y,1/2-z
-x,-y,-z
x,-y,1/2+z
1/2+x,1/2+y,z
1/2-x,1/2+y,1/2-z
1/2-x,1/2-y,-z
1/2+x,1/2-y,1/2+z

loop_
_atom_site_label
_atom_site_type_symbol
_atom_site_fract_x
_atom_site_fract_y
_atom_site_fract_z
_atom_site_U_iso_or_equiv
_atom_site_adp_type
_atom_site_occupancy
_atom_site_calc_flag
_atom_site_refinement_flags
_atom_site_disorder_assembly
_atom_site_disorder_group
Ag(1) Ag 0.80016(6) 0.22538(6) 0.66957(5) 0.0930(3) Uani 1.00 d . . .
S(1) S 0.6409(2) 0.3089(2) 0.4957(2) 0.090(1) Uani 1.00 d . . .
F(1) F 0.5953(6) 0.3719(8) 0.6096(7) 0.219(6) Uani 1.00 d . . .
F(2) F 0.6172(7) 0.4497(6) 0.5247(9) 0.239(6) Uani 1.00 d . . .
F(3) F 0.5143(5) 0.3886(6) 0.4796(7) 0.173(4) Uani 1.00 d . . .
O(1) O 0.5989(8) 0.2367(7) 0.4974(9) 0.228(6) Uani 1.00 d . . .
O(2) O 0.7151(5) 0.3081(6) 0.5558(6) 0.140(4) Uani 1.00 d . . .
O(3) O 0.8732(7) 0.1757(8) 0.5901(6) 0.216(6) Uani 1.00 d . . .
C(1) C 0.7073(6) 0.1394(6) 0.1797(6) 0.075(3) Uani 1.00 d . . .
C(2) C 0.6770(6) 0.1214(7) 0.2455(6) 0.086(4) Uani 1.00 d . . .
C(3) C 0.6109(6) 0.1569(6) 0.2471(6) 0.066(3) Uani 1.00 d . . .
C(4) C 0.5751(6) 0.2125(7) 0.1859(7) 0.082(4) Uani 1.00 d . . .
C(5) C 0.6062(6) 0.2316(6) 0.1207(6) 0.076(3) Uani 1.00 d . . .
C(6) C 0.6734(5) 0.1963(5) 0.1186(5) 0.043(3) Uani 1.00 d . . .
C(7) C 0.8106(6) 0.3254(7) 0.2352(7) 0.084(4) Uani 1.00 d . . .
C(8) C 0.8071(7) 0.3657(7) 0.3118(6) 0.089(4) Uani 1.00 d . . .
C(9) C 0.7516(8) 0.4190(7) 0.3029(7) 0.092(5) Uani 1.00 d . . .
C(10) C 0.6997(8) 0.4365(7) 0.2230(8) 0.096(5) Uani 1.00 d . . .
C(11) C 0.7026(6) 0.3989(6) 0.1471(6) 0.074(3) Uani 1.00 d . . .
C(12) C 0.7574(5) 0.3417(5) 0.1539(5) 0.045(3) Uani 1.00 d . . .
C(13) C 0.6902(6) 0.0305(6) -0.0264(5) 0.061(3) Uani 1.00 d . . .
C(14) C 0.6430(9) -0.0372(6) -0.0453(7) 0.083(4) Uani 1.00 d . . .
C(15) C 0.5632(9) -0.0316(8) -0.0777(8) 0.098(5) Uani 1.00 d . . .
C(16) C 0.5296(7) 0.0416(9) -0.091(1) 0.121(6) Uani 1.00 d . . .
C(17) C 0.5768(7) 0.1108(6) -0.0728(8) 0.085(4) Uani 1.00 d . . .
C(18) C 0.6571(5) 0.1055(5) -0.0411(5) 0.048(3) Uani 1.00 d . . .
C(19) C 0.7056(4) 0.1785(4) -0.0197(5) 0.040(2) Uani 1.00 d . . .
C(20) C 0.7107(4) 0.2239(5) 0.0546(4) 0.041(2) Uani 1.00 d . . .
C(21) C 0.7543(5) 0.2950(4) 0.0737(5) 0.041(2) Uani 1.00 d . . .
C(22) C 0.5824(10) 0.3805(9) 0.5250(10) 0.110(6) Uani 1.00 d . . .
C(23) C 1.0000 -0.046(3) 0.2500 0.29(3) Uani 1.00 d S . .
C(24) C 1.0000 0.029(1) 0.2500 0.16(1) Uani 1.00 d S . .
C(25) C 0.941(1) 0.076(2) 0.179(2) 0.20(1) Uani 1.00 d . . .
C(26) C 0.932(1) 0.150(2) 0.169(2) 0.21(1) Uani 1.00 d . . .
C(27) C 1.0000 0.183(3) 0.2500 0.21(2) Uani 1.00 d S . .
H(1) H 0.7516 0.1099 0.1753 0.0899 Uiso 1.00 calc . . .
H(2) H 0.7009 0.0822 0.2878 0.1020 Uiso 1.00 calc . . .
H(3) H 0.5874 0.1416 0.2876 0.0790 Uiso 1.00 calc . . .
H(4) H 0.5292 0.2380 0.1872 0.0963 Uiso 1.00 calc . . .
H(5) H 0.5805 0.2707 0.0775 0.0881 Uiso 1.00 calc . . .
H(6) H 0.8517 0.2886 0.2414 0.0981 Uiso 1.00 calc . . .
H(7) H 0.8431 0.3531 0.3681 0.1051 Uiso 1.00 calc . . .
H(8) H 0.7464 0.4439 0.3529 0.1085 Uiso 1.00 calc . . .
H(9) H 0.6611 0.4759 0.2179 0.1089 Uiso 1.00 calc . . .
H(10) H 0.6652 0.4129 0.0910 0.0887 Uiso 1.00 calc . . .
H(11) H 0.7463 0.0250 -0.0034 0.0750 Uiso 1.00 calc . . .
H(12) H 0.6684 -0.0892 -0.0347 0.0961 Uiso 1.00 calc . . .
H(13) H 0.5327 -0.0780 -0.0858 0.1234 Uiso 1.00 calc . . .
H(14) H 0.4727 0.0479 -0.1164 0.1424 Uiso 1.00 calc . . .
H(15) H 0.5502 0.1629 -0.0888 0.1032 Uiso 1.00 calc . . .

loop_
_atom_site_aniso_label
_atom_site_aniso_U_11
_atom_site_aniso_U_22
_atom_site_aniso_U_33
_atom_site_aniso_U_12
_atom_site_aniso_U_13
_atom_site_aniso_U_23
Ag(1) 0.1244(8) 0.1044(7) 0.0625(5) -0.0129(6) 0.0481(5) -0.0050(5)
S(1) 0.101(3) 0.112(3) 0.059(2) 0.028(2) 0.031(2) 0.002(2)
F(1) 0.22(1) 0.33(2) 0.164(9) 0.07(1) 0.135(9) -0.010(9)
F(2) 0.23(1) 0.122(8) 0.34(2) -0.037(8) 0.07(1) -0.073(9)
F(3) 0.068(5) 0.158(8) 0.28(1) 0.002(6) 0.050(6) -0.071(8)
O(1) 0.19(1) 0.099(8) 0.28(2) -0.018(8) -0.05(1) -0.004(9)
O(2) 0.085(6) 0.22(1) 0.113(7) 0.025(7) 0.027(6) 0.018(7)
O(3) 0.27(1) 0.33(2) 0.091(7) 0.20(1) 0.108(8) 0.076(8)
C(1) 0.081(7) 0.098(8) 0.062(6) 0.037(6) 0.047(6) 0.035(6)
C(2) 0.085(8) 0.117(9) 0.068(6) 0.026(7) 0.042(6) 0.049(6)
C(3) 0.073(7) 0.085(8) 0.056(6) -0.014(6) 0.042(5) 0.008(5)
C(4) 0.080(7) 0.097(9) 0.098(8) 0.017(7) 0.066(6) 0.023(7)
C(5) 0.071(7) 0.091(8) 0.078(6) 0.021(6) 0.042(6) 0.042(6)
C(6) 0.053(6) 0.044(5) 0.044(5) 0.000(4) 0.030(4) 0.001(4)
C(7) 0.089(8) 0.091(8) 0.063(7) 0.018(7) 0.015(6) -0.006(6)
C(8) 0.114(10) 0.096(9) 0.050(6) -0.008(8) 0.019(6) -0.010(6)
C(9) 0.14(1) 0.084(9) 0.064(7) -0.016(8) 0.056(8) -0.020(7)
C(10) 0.13(1) 0.091(8) 0.087(8) 0.030(8) 0.061(8) -0.014(7)
C(11) 0.100(8) 0.076(7) 0.052(5) 0.020(7) 0.033(5) -0.009(5)
C(12) 0.061(6) 0.040(5) 0.044(5) -0.001(4) 0.030(5) -0.002(4)
C(13) 0.082(7) 0.051(6) 0.050(5) 0.000(6) 0.025(5) 0.004(5)
C(14) 0.15(1) 0.047(7) 0.069(7) -0.020(8) 0.059(8) -0.009(5)
C(15) 0.11(1) 0.09(1) 0.106(10) -0.047(9) 0.062(9) -0.032(8)
C(16) 0.076(9) 0.10(1) 0.20(2) -0.020(9) 0.063(9) -0.03(1)
C(17) 0.076(8) 0.058(7) 0.127(10) -0.008(7) 0.044(7) -0.013(7)
C(18) 0.060(6) 0.054(6) 0.042(5) 0.003(5) 0.031(4) 0.002(4)
C(19) 0.046(5) 0.037(5) 0.039(4) 0.001(4) 0.018(4) 0.005(4)
C(20) 0.045(5) 0.043(5) 0.040(4) 0.011(5) 0.021(4) 0.006(4)
C(21) 0.053(5) 0.038(5) 0.039(4) 0.011(4) 0.024(4) 0.005(4)
C(22) 0.13(1) 0.11(1) 0.11(1) -0.04(1) 0.08(1) -0.043(9)
C(23) 0.26(4) 0.39(6) 0.32(5) 0.0000 0.22(4) 0.0000
C(24) 0.22(3) 0.07(1) 0.29(4) 0.0000 0.22(3) 0.0000
C(25) 0.19(2) 0.27(3) 0.23(2) 0.12(2) 0.17(2) 0.10(2)
C(26) 0.19(2) 0.20(2) 0.33(4) 0.08(2) 0.21(2) 0.10(3)
C(27) 0.15(3) 0.28(6) 0.26(5) 0.0000 0.15(3) 0.0000

loop_
_atom_type_symbol
_atom_type_description
_atom_type_scat_dispersion_real
_atom_type_scat_dispersion_imag
_atom_type_scat_source
Ag Ag -0.897 1.101
;International Tables for Crystallography
(1992, Vol. C, Tables 4.2.6.8 and 6.1.1.1)
;
S S 0.125 0.123
;International Tables for Crystallography
(1992, Vol. C, Tables 4.2.6.8 and 6.1.1.1)
;
F F 0.017 0.010
;International Tables for Crystallography
(1992, Vol. C, Tables 4.2.6.8 and 6.1.1.1)
;
O O 0.011 0.006
;International Tables for Crystallography
(1992, Vol. C, Tables 4.2.6.8 and 6.1.1.1)
;
C C 0.003 0.002
;International Tables for Crystallography
(1992, Vol. C, Tables 4.2.6.8 and 6.1.1.1)
;
H H 0.000 0.000
;International Tables for Crystallography
(1992, Vol. C, Table 6.1.1.2)
;

loop_
_geom_angle_atom_site_label_1
_geom_angle_atom_site_label_2
_geom_angle_atom_site_label_3
_geom_angle
_geom_angle_site_symmetry_1
_geom_angle_site_symmetry_2
_geom_angle_site_symmetry_3
_geom_angle_publ_flag
O(2) Ag(1) O(3) 97.0(3) 1_555 1_555 1_555 yes
O(1) S(1) O(2) 112.1(7) 1_555 1_555 1_555 yes
O(1) S(1) O(3) 106.0(9) 1_555 1_555 7_656 yes
O(1) S(1) C(22) 101.1(8) 1_555 1_555 1_555 yes
O(2) S(1) O(3) 121.3(7) 1_555 1_555 7_656 yes
O(2) S(1) C(22) 110.6(7) 1_555 1_555 1_555 yes
O(3) S(1) C(22) 103.6(7) 7_656 1_555 1_555 yes
Ag(1) O(2) S(1) 140.1(7) 1_555 1_555 1_555 yes
Ag(1) O(3) S(1) 124.9(6) 1_555 1_555 7_656 yes
C(2) C(1) C(6) 120.7(8) 1_555 1_555 1_555 yes
C(2) C(1) H(1) 120.6(9) 1_555 1_555 1_555 no
C(6) C(1) H(1) 118.7(8) 1_555 1_555 1_555 no
C(1) C(2) C(3) 120.9(9) 1_555 1_555 1_555 yes
C(1) C(2) H(2) 120(1) 1_555 1_555 1_555 no
C(3) C(2) H(2) 118.6(9) 1_555 1_555 1_555 no
C(2) C(3) C(4) 119.5(8) 1_555 1_555 1_555 yes
C(2) C(3) H(3) 121(1) 1_555 1_555 1_555 no
C(4) C(3) H(3) 118(1) 1_555 1_555 1_555 no
C(3) C(4) C(5) 119.6(9) 1_555 1_555 1_555 yes
C(3) C(4) H(4) 119.7(9) 1_555 1_555 1_555 no
C(5) C(4) H(4) 120(1) 1_555 1_555 1_555 no
C(4) C(5) C(6) 121.5(8) 1_555 1_555 1_555 yes
C(4) C(5) H(5) 119.3(10) 1_555 1_555 1_555 no
C(6) C(5) H(5) 119.2(8) 1_555 1_555 1_555 no
C(1) C(6) C(5) 117.7(7) 1_555 1_555 1_555 yes
C(1) C(6) C(20) 121.5(7) 1_555 1_555 1_555 yes
C(5) C(6) C(20) 120.7(7) 1_555 1_555 1_555 yes
C(8) C(7) C(12) 120.6(10) 1_555 1_555 1_555 yes
C(8) C(7) H(6) 119(1) 1_555 1_555 1_555 no
C(12) C(7) H(6) 119.7(10) 1_555 1_555 1_555 no
C(7) C(8) C(9) 119(1) 1_555 1_555 1_555 yes
C(7) C(8) H(7) 120(1) 1_555 1_555 1_555 no
C(9) C(8) H(7) 119(1) 1_555 1_555 1_555 no
C(8) C(9) C(10) 120(1) 1_555 1_555 1_555 yes
C(8) C(9) H(8) 120(1) 1_555 1_555 1_555 no
C(10) C(9) H(8) 118(1) 1_555 1_555 1_555 no
C(9) C(10) C(11) 121(1) 1_555 1_555 1_555 yes
C(9) C(10) H(9) 118(1) 1_555 1_555 1_555 no
C(11) C(10) H(9) 119(1) 1_555 1_555 1_555 no
C(10) C(11) C(12) 120.3(9) 1_555 1_555 1_555 yes
C(10) C(11) H(10) 119(1) 1_555 1_555 1_555 no
C(12) C(11) H(10) 120.2(8) 1_555 1_555 1_555 no
C(7) C(12) C(11) 117.9(8) 1_555 1_555 1_555 yes
C(7) C(12) C(21) 121.9(8) 1_555 1_555 1_555 yes
C(11) C(12) C(21) 120.0(7) 1_555 1_555 1_555 yes
C(14) C(13) C(18) 120.8(9) 1_555 1_555 1_555 yes
C(14) C(13) H(11) 119(1) 1_555 1_555 1_555 no
C(18) C(13) H(11) 119.5(9) 1_555 1_555 1_555 no
C(13) C(14) C(15) 121(1) 1_555 1_555 1_555 yes
C(13) C(14) H(12) 118(1) 1_555 1_555 1_555 no
C(15) C(14) H(12) 120(1) 1_555 1_555 1_555 no
C(14) C(15) C(16) 118(1) 1_555 1_555 1_555 yes
C(14) C(15) H(13) 119(1) 1_555 1_555 1_555 no
C(16) C(15) H(13) 121(1) 1_555 1_555 1_555 no
C(15) C(16) C(17) 120(1) 1_555 1_555 1_555 yes
C(15) C(16) H(14) 121(1) 1_555 1_555 1_555 no
C(17) C(16) H(14) 118(1) 1_555 1_555 1_555 no
C(16) C(17) C(18) 120(1) 1_555 1_555 1_555 yes
C(16) C(17) H(15) 118(1) 1_555 1_555 1_555 no
C(18) C(17) H(15) 120.9(10) 1_555 1_555 1_555 no
C(13) C(18) C(17) 117.7(9) 1_555 1_555 1_555 yes
C(13) C(18) C(19) 122.0(8) 1_555 1_555 1_555 yes
C(17) C(18) C(19) 120.2(8) 1_555 1_555 1_555 yes
C(18) C(19) C(20) 120.3(6) 1_555 1_555 1_555 yes
C(18) C(19) C(21) 121.2(7) 1_555 1_555 7_655 yes
C(20) C(19) C(21) 118.5(7) 1_555 1_555 7_655 yes
C(6) C(20) C(19) 121.3(7) 1_555 1_555 1_555 yes
C(6) C(20) C(21) 118.0(6) 1_555 1_555 1_555 yes
C(19) C(20) C(21) 120.7(6) 1_555 1_555 1_555 yes
C(12) C(21) C(19) 120.7(7) 1_555 1_555 7_655 yes
C(12) C(21) C(20) 118.5(6) 1_555 1_555 1_555 yes
C(19) C(21) C(20) 120.8(6) 7_655 1_555 1_555 yes
S(1) C(22) F(1) 107(1) 1_555 1_555 1_555 yes
S(1) C(22) F(2) 105(1) 1_555 1_555 1_555 yes
S(1) C(22) F(3) 119(1) 1_555 1_555 1_555 yes
F(1) C(22) F(2) 101(1) 1_555 1_555 1_555 yes
F(1) C(22) F(3) 114(1) 1_555 1_555 1_555 yes
F(2) C(22) F(3) 106(1) 1_555 1_555 1_555 yes
C(23) C(24) C(25) 122(1) 1_555 1_555 1_555 yes
C(23) C(24) C(25) 122(1) 1_555 1_555 2_755 yes
C(25) C(24) C(25) 115(2) 1_555 1_555 2_755 yes
C(24) C(25) C(26) 130(3) 1_555 1_555 1_555 yes
C(25) C(26) C(27) 102(2) 1_555 1_555 1_555 yes
C(26) C(27) C(26) 138(4) 1_555 1_555 2_755 yes

loop_
_geom_bond_atom_site_label_1
_geom_bond_atom_site_label_2
_geom_bond_distance
_geom_bond_site_symmetry_1
_geom_bond_site_symmetry_2
_geom_bond_publ_flag
Ag(1) O(2) 2.388(9) 1_555 1_555 yes
Ag(1) O(3) 2.315(8) 1_555 1_555 yes
S(1) O(1) 1.44(1) 1_555 1_555 yes
S(1) O(2) 1.354(8) 1_555 1_555 yes
S(1) O(3) 1.348(8) 1_555 7_656 yes
S(1) C(22) 1.78(1) 1_555 1_555 yes
F(1) C(22) 1.32(1) 1_555 1_555 yes
F(2) C(22) 1.33(2) 1_555 1_555 yes
F(3) C(22) 1.20(2) 1_555 1_555 yes
C(1) C(2) 1.40(1) 1_555 1_555 yes
C(1) C(6) 1.36(1) 1_555 1_555 yes
C(2) C(3) 1.35(1) 1_555 1_555 yes
C(3) C(4) 1.35(1) 1_555 1_555 yes
C(4) C(5) 1.41(1) 1_555 1_555 yes
C(5) C(6) 1.37(1) 1_555 1_555 yes
C(6) C(20) 1.504(9) 1_555 1_555 yes
C(7) C(8) 1.44(1) 1_555 1_555 yes
C(7) C(12) 1.36(1) 1_555 1_555 yes
C(8) C(9) 1.32(1) 1_555 1_555 yes
C(9) C(10) 1.34(1) 1_555 1_555 yes
C(10) C(11) 1.40(1) 1_555 1_555 yes
C(11) C(12) 1.36(1) 1_555 1_555 yes
C(12) C(21) 1.505(10) 1_555 1_555 yes
C(13) C(14) 1.39(1) 1_555 1_555 yes
C(13) C(18) 1.38(1) 1_555 1_555 yes
C(14) C(15) 1.36(2) 1_555 1_555 yes
C(15) C(16) 1.36(2) 1_555 1_555 yes
C(16) C(17) 1.41(2) 1_555 1_555 yes
C(17) C(18) 1.37(1) 1_555 1_555 yes
C(18) C(19) 1.48(1) 1_555 1_555 yes
C(19) C(20) 1.404(10) 1_555 1_555 yes
C(19) C(21) 1.398(10) 1_555 7_655 yes
C(20) C(21) 1.41(1) 1_555 1_555 yes
C(23) C(24) 1.28(5) 1_555 1_555 yes
C(24) C(25) 1.49(2) 1_555 1_555 yes
C(24) C(25) 1.49(2) 1_555 2_755 yes
C(25) C(26) 1.26(3) 1_555 1_555 yes
C(26) C(27) 1.54(4) 1_555 1_555 yes

loop_
_geom_contact_atom_site_label_1
_geom_contact_atom_site_label_2
_geom_contact_distance
_geom_contact_site_symmetry_1
_geom_contact_site_symmetry_2
_geom_contact_publ_flag
Ag(1) C(8) 2.58(1) 1_555 7_656 ?
Ag(1) C(3) 2.609(10) 1_555 7_656 ?
Ag(1) C(9) 2.70(1) 1_555 7_656 ?
Ag(1) C(4) 2.82(1) 1_555 7_656 ?
Ag(1) C(2) 2.88(1) 1_555 7_656 ?
Ag(1) C(7) 3.07(1) 1_555 7_656 ?
Ag(1) C(10) 3.24(1) 1_555 7_656 ?
Ag(1) C(5) 3.30(1) 1_555 7_656 ?
Ag(1) C(1) 3.381(10) 1_555 7_656 ?
Ag(1) C(6) 3.553(7) 1_555 7_656 ?
Ag(1) C(12) 3.570(7) 1_555 7_656 ?
F(1) C(27) 3.45(2) 1_555 7_656 ?
F(1) C(26) 3.46(2) 1_555 8_455 ?
F(1) C(25) 3.49(2) 1_555 8_455 ?
F(2) C(11) 3.26(1) 1_555 4_565 ?
F(2) C(10) 3.58(2) 1_555 4_565 ?
F(3) C(5) 3.45(1) 1_555 2_655 ?
O(1) C(8) 3.42(2) 1_555 7_656 ?
O(1) C(4) 3.51(2) 1_555 2_655 ?
O(1) C(5) 3.53(2) 1_555 2_655 ?
O(1) C(14) 3.58(2) 1_555 4_555 ?
O(2) C(2) 3.34(1) 1_555 7_656 ?
O(3) C(23) 3.54(3) 1_555 3_756 ?
Ag(1) C(8) 2.58(1) 1_555 7_656 ?
Ag(1) C(3) 2.609(10) 1_555 7_656 ?
Ag(1) C(9) 2.70(1) 1_555 7_656 ?

loop_
_geom_torsion_atom_site_label_1
_geom_torsion_atom_site_label_2
_geom_torsion_atom_site_label_3
_geom_torsion_atom_site_label_4
_geom_torsion
_geom_torsion_site_symmetry_1
_geom_torsion_site_symmetry_2
_geom_torsion_site_symmetry_3
_geom_torsion_site_symmetry_4
_geom_torsion_publ_flag
Ag(1) O(2) S(1) O(1) -2(1) 1_555 1_555 1_555 1_555 yes
Ag(1) O(2) S(1) O(3) -128.9(10) 1_555 1_555 1_555 7_656 yes
Ag(1) O(2) S(1) C(22) 109.6(10) 1_555 1_555 1_555 1_555 yes
Ag(1) O(3) S(1) O(1) 87(1) 1_555 1_555 7_656 7_656 yes
Ag(1) O(3) S(1) O(2) -41(1) 1_555 1_555 7_656 7_656 yes
Ag(1) O(3) S(1) C(22) -166.7(9) 1_555 1_555 7_656 7_656 yes
S(1) O(2) Ag(1) O(3) 102.0(10) 1_555 1_555 1_555 1_555 yes
S(1) O(3) Ag(1) O(2) 4(1) 1_555 7_656 7_656 7_656 yes
F(1) C(22) S(1) O(1) 73(1) 1_555 1_555 1_555 1_555 yes
F(1) C(22) S(1) O(2) -45(1) 1_555 1_555 1_555 1_555 yes
F(1) C(22) S(1) O(3) -177(1) 1_555 1_555 1_555 7_656 yes
F(2) C(22) S(1) O(1) -179(1) 1_555 1_555 1_555 1_555 yes
F(2) C(22) S(1) O(2) 61(1) 1_555 1_555 1_555 1_555 yes
F(2) C(22) S(1) O(3) -70(1) 1_555 1_555 1_555 7_656 yes
F(3) C(22) S(1) O(1) -60(1) 1_555 1_555 1_555 1_555 yes
F(3) C(22) S(1) O(2) -178(1) 1_555 1_555 1_555 1_555 yes
F(3) C(22) S(1) O(3) 49(1) 1_555 1_555 1_555 7_656 yes
C(1) C(2) C(3) C(4) -2(1) 1_555 1_555 1_555 1_555 yes
C(1) C(6) C(5) C(4) 2(1) 1_555 1_555 1_555 1_555 yes
C(1) C(6) C(20) C(19) 77(1) 1_555 1_555 1_555 1_555 yes
C(1) C(6) C(20) C(21) -99.1(10) 1_555 1_555 1_555 1_555 yes
C(2) C(1) C(6) C(5) -3(1) 1_555 1_555 1_555 1_555 yes
C(2) C(1) C(6) C(20) 172.1(9) 1_555 1_555 1_555 1_555 yes
C(2) C(3) C(4) C(5) 1(1) 1_555 1_555 1_555 1_555 yes
C(3) C(2) C(1) C(6) 3(1) 1_555 1_555 1_555 1_555 yes
C(3) C(4) C(5) C(6) -1(1) 1_555 1_555 1_555 1_555 yes
C(4) C(5) C(6) C(20) -173.2(9) 1_555 1_555 1_555 1_555 yes
C(5) C(6) C(20) C(19) -106.5(10) 1_555 1_555 1_555 1_555 yes
C(5) C(6) C(20) C(21) 76(1) 1_555 1_555 1_555 1_555 yes
C(6) C(20) C(19) C(18) 5(1) 1_555 1_555 1_555 1_555 yes
C(6) C(20) C(19) C(21) -176.1(7) 1_555 1_555 1_555 7_655 yes
C(6) C(20) C(21) C(12) -3(1) 1_555 1_555 1_555 1_555 yes
C(6) C(20) C(21) C(19) 176.2(7) 1_555 1_555 1_555 7_655 yes
C(7) C(8) C(9) C(10) -1(1) 1_555 1_555 1_555 1_555 yes
C(7) C(12) C(11) C(10) -2(1) 1_555 1_555 1_555 1_555 yes
C(7) C(12) C(21) C(19) -94(1) 1_555 1_555 1_555 7_655 yes
C(7) C(12) C(21) C(20) 85(1) 1_555 1_555 1_555 1_555 yes
C(8) C(7) C(12) C(11) 1(1) 1_555 1_555 1_555 1_555 yes
C(8) C(7) C(12) C(21) -173.7(9) 1_555 1_555 1_555 1_555 yes
C(8) C(9) C(10) C(11) 0(1) 1_555 1_555 1_555 1_555 yes
C(9) C(8) C(7) C(12) 0(1) 1_555 1_555 1_555 1_555 yes
C(9) C(10) C(11) C(12) 1(1) 1_555 1_555 1_555 1_555 yes
C(10) C(11) C(12) C(21) 172.9(9) 1_555 1_555 1_555 1_555 yes
C(11) C(12) C(21) C(19) 90(1) 1_555 1_555 1_555 7_655 yes
C(11) C(12) C(21) C(20) -90.3(10) 1_555 1_555 1_555 1_555 yes
C(12) C(21) C(19) C(18) 2(1) 1_555 1_555 7_655 7_655 yes
C(12) C(21) C(19) C(20) -179.7(7) 1_555 1_555 7_655 7_655 yes
C(12) C(21) C(20) C(19) 179.6(7) 1_555 1_555 1_555 1_555 yes
C(13) C(14) C(15) C(16) 0(1) 1_555 1_555 1_555 1_555 yes
C(13) C(18) C(17) C(16) -1(1) 1_555 1_555 1_555 1_555 yes
C(13) C(18) C(19) C(20) -105.0(9) 1_555 1_555 1_555 1_555 yes
C(13) C(18) C(19) C(21) 76(1) 1_555 1_555 1_555 7_655 yes
C(14) C(13) C(18) C(17) 1(1) 1_555 1_555 1_555 1_555 yes
C(14) C(13) C(18) C(19) 178.4(7) 1_555 1_555 1_555 1_555 yes
C(14) C(15) C(16) C(17) 0(2) 1_555 1_555 1_555 1_555 yes
C(15) C(14) C(13) C(18) 0(1) 1_555 1_555 1_555 1_555 yes
C(15) C(16) C(17) C(18) 0(2) 1_555 1_555 1_555 1_555 yes
C(16) C(17) C(18) C(19) -178(1) 1_555 1_555 1_555 1_555 yes
C(17) C(18) C(19) C(20) 71(1) 1_555 1_555 1_555 1_555 yes
C(17) C(18) C(19) C(21) -106.5(10) 1_555 1_555 1_555 7_655 yes
C(18) C(19) C(20) C(21) -177.6(7) 1_555 1_555 1_555 1_555 yes
C(18) C(19) C(21) C(20) 177.5(7) 1_555 1_555 7_655 7_655 yes
C(23) C(24) C(25) C(26) 179(1) 1_555 1_555 1_555 1_555 yes
C(23) C(24) C(25) C(26) 179(1) 1_555 1_555 2_755 2_755 yes
C(24) C(25) C(26) C(27) 1(2) 1_555 1_555 1_555 1_555 yes
C(24) C(25) C(26) C(27) 1(2) 1_555 2_755 2_755 1_555 yes
C(25) C(24) C(25) C(26) 0(1) 1_555 1_555 2_755 2_755 yes
C(25) C(26) C(27) C(26) 0(1) 1_555 1_555 1_555 2_755 yes
